data_7702882
loop_
_publ_author_name
'Alesso, Giuseppe'
'Cinellu, Maria Agostina'
'Stoccoro, Sergio'
'Zucca, Antonio'
'Minghetti, Giovanni'
'Manassero, Carlo'
'Rizzato, Silvia'
'Swang, Ole'
'Ghosh, Manik Kumer'

_publ_section_title
;
 Gold(III) six-membered N^C^N pincer complexes: synthesis, structure,
 reactivity and theoretical calculations.
;
_journal_issue 42
_journal_name_full 'Dalton transactions (Cambridge, England : 2003)'
_journal_page_first 10293
_journal_page_last 10304
_journal_paper_doi 10.1039/c0dt00705f
_journal_volume 39
_journal_year 2010
_chemical_formula_sum 'C18 H15 Au Cl F6 N2 P'
_chemical_formula_weight 636.72
_space_group_IT_number 14
_space_group_name_Hall '-P 2yn'
_space_group_name_H-M_alt 'P 1 21/n 1'
_symmetry_cell_setting monoclinic
_symmetry_space_group_name_H-M 'P 1 21/n 1'
_audit_creation_date 09-12-05
_audit_creation_method 'from The Personal SDP version 2.1.1'
_cell_angle_alpha 90
_cell_angle_beta 101.343(2)
_cell_angle_gamma 90
_cell_formula_units_Z 4
_cell_length_a 9.5120(4)
_cell_length_b 11.9014(4)
_cell_length_c 17.2639(7)
_cell_measurement_reflns_used 5555
_cell_measurement_temperature 150
_cell_measurement_theta_max 25
_cell_measurement_theta_min 3
_cell_volume 1916.20(13)
_computing_cell_refinement 'APEX II (Bruker)'
_computing_data_collection 'APEX II (Bruker)'
_computing_data_reduction 'SAINT (Bruker)'
_computing_structure_refinement ' Full-matrix least-squares (The Personal SDP, 1991)'
_computing_structure_solution ' SHELXS-86 (Sheldrick, 1986) as implemented in The Personal SDP'
_diffrn_ambient_temperature 150
_diffrn_measured_fraction_theta_full 0.961
_diffrn_measured_fraction_theta_max 0.952
_diffrn_measurement_device 'APEX (Bruker)'
_diffrn_measurement_method omega
_diffrn_radiation_detector 'APEX II CCD area detector'
_diffrn_radiation_monochromator graphite
_diffrn_radiation_source 'fine-focus sealed tube'
_diffrn_radiation_type Mo-K\a
_diffrn_radiation_wavelength 0.71073
_diffrn_reflns_limit_h_max 12
_diffrn_reflns_limit_h_min -12
_diffrn_reflns_limit_k_max 15
_diffrn_reflns_limit_k_min -15
_diffrn_reflns_limit_l_max 22
_diffrn_reflns_limit_l_min -22
_diffrn_reflns_reduction_process SAINT
_diffrn_reflns_theta_full 27.00
_diffrn_reflns_theta_max 27.00
_diffrn_reflns_theta_min 3.00
_diffrn_standards_decay_% 0.00
_diffrn_standards_number 127
_exptl_absorpt_coefficient_mu 7.949
_exptl_absorpt_correction_T_max 1.000
_exptl_absorpt_correction_T_min 0.391
_exptl_absorpt_correction_type empirical
_exptl_absorpt_process_details ' SADABS'
_exptl_crystal_colour 'pale yellow'
_exptl_crystal_density_diffrn 2.207
_exptl_crystal_description prism
_exptl_crystal_F_000 1208
_exptl_crystal_size_max 0.450
_exptl_crystal_size_mid 0.230
_exptl_crystal_size_min 0.210
_refine_diff_density_max 1.477
_refine_diff_density_min -1.143
_refine_ls_goodness_of_fit_all 1.014
_refine_ls_goodness_of_fit_obs 1.014
_refine_ls_hydrogen_treatment noref
_refine_ls_matrix_type full
_refine_ls_number_constraints 0
_refine_ls_number_parameters 262
_refine_ls_number_reflns 4289
_refine_ls_number_restraints 0
_refine_ls_R_factor_all 0.042
_refine_ls_R_factor_obs 0.042
_refine_ls_shift/esd_max 0.011
_refine_ls_shift/esd_mean 0.001
_refine_ls_structure_factor_coef Fsqd
_refine_ls_weighting_scheme calc
_refine_ls_wR_factor_obs 0.060
_cod_data_source_file c0dt00705f.txt
_cod_data_source_block compound_3[PF6]
_cod_original_cell_volume 1916.2(1)
_cod_original_sg_symbol_H-M 'P 2(1)/n'
_cod_database_code 7702882
_diffrn_reflns_number_total 10043
_diffrn_reflns_number_independent 4289
_r_int 0.0215
_total_number_of_frames 750
_time_per_frame_seconds 10
_frame_width_degrees 0.40
_detector_sample_distance_cm 6.00
_conventional_r1_(i>2\s(i)) 0.026
_reflections_with_i>2\s(i) 3658
_refine_diff_density_esd 0.264

loop_
_symmetry_equiv_pos_as_xyz
+x,+y,+z
1/2+x,1/2-y,1/2+z
-x,-y,-z
1/2-x,1/2+y,1/2-z

loop_
_atom_site_aniso_label
_atom_site_aniso_U_11
_atom_site_aniso_U_22
_atom_site_aniso_U_33
_atom_site_aniso_U_12
_atom_site_aniso_U_13
_atom_site_aniso_U_23
_atom_site_aniso_type_symbol
Au 0.01416(5) 0.02863(8) 0.02470(8) -0.00211(6) 0.00130(5) 0.00227(7) Au
Cl 0.0216(4) 0.0349(6) 0.0273(5) -0.0029(4) 0.0009(3) 0.0047(4) Cl
P 0.0291(5) 0.0370(7) 0.0436(7) -0.0020(5) -0.0058(5) -0.0053(6) P
F1 0.033(1) 0.072(2) 0.071(2) 0.004(1) 0.004(1) 0.029(2) F
F2 0.077(2) 0.093(2) 0.053(2) 0.000(2) 0.007(2) -0.025(2) F
F3 0.060(2) 0.075(2) 0.093(2) -0.009(2) 0.025(2) 0.023(2) F
F4 0.077(2) 0.062(2) 0.062(2) 0.034(2) -0.008(2) 0.000(2) F
F5 0.094(2) 0.103(2) 0.079(2) 0.054(2) -0.037(2) -0.048(2) F
F6 0.025(1) 0.058(2) 0.207(4) -0.009(1) 0.003(2) 0.032(2) F
N1 0.018(1) 0.027(2) 0.033(2) -0.002(1) 0.001(1) 0.002(2) N
N2 0.018(1) 0.029(2) 0.022(2) -0.002(1) 0.004(1) 0.000(1) N
C1 0.026(2) 0.028(2) 0.031(2) -0.002(2) 0.004(2) 0.000(2) C
C2 0.024(2) 0.027(2) 0.026(2) 0.001(2) 0.002(1) -0.002(2) C
C3 0.026(2) 0.026(2) 0.029(2) 0.000(2) 0.001(2) -0.002(2) C
C4 0.030(2) 0.032(2) 0.029(2) 0.002(2) -0.002(2) -0.003(2) C
C5 0.040(2) 0.033(2) 0.030(2) -0.001(2) -0.001(2) 0.005(2) C
C6 0.038(2) 0.037(2) 0.033(2) -0.005(2) 0.008(2) 0.004(2) C
C7 0.022(2) 0.038(2) 0.039(2) -0.001(2) 0.012(1) 0.009(2) C
C8 0.022(2) 0.028(2) 0.047(3) 0.001(2) 0.003(2) 0.010(2) C
C9 0.023(2) 0.038(2) 0.054(3) -0.003(2) 0.002(2) 0.006(2) C
C10 0.028(2) 0.038(3) 0.067(3) -0.009(2) -0.002(2) -0.004(3) C
C11 0.035(2) 0.036(3) 0.046(3) -0.005(2) -0.003(2) -0.006(2) C
C12 0.025(2) 0.030(2) 0.039(2) -0.001(2) 0.000(2) -0.001(2) C
C13 0.020(2) 0.036(2) 0.032(2) 0.001(2) 0.004(1) -0.002(2) C
C14 0.018(1) 0.037(2) 0.022(2) 0.000(2) 0.005(1) -0.001(2) C
C15 0.021(2) 0.048(3) 0.025(2) -0.002(2) 0.004(1) 0.001(2) C
C16 0.023(2) 0.048(3) 0.028(2) -0.012(2) 0.006(1) -0.003(2) C
C17 0.036(2) 0.029(2) 0.029(2) -0.004(2) 0.009(2) 0.000(2) C
C18 0.022(2) 0.033(2) 0.030(2) -0.002(2) 0.006(1) 0.001(2) C

loop_
_atom_site_label
_atom_site_fract_x
_atom_site_fract_y
_atom_site_fract_z
_atom_site_occupancy
_atom_site_U_iso_or_equiv
_atom_site_thermal_displace_type
_atom_site_type_symbol
Au 0.14311(1) -0.16086(1) 0.020650(9) 1.00 0.02285(3) Uani Au
Cl 0.07402(9) -0.03609(9) -0.08841(6) 1.00 0.0285(2) Uani Cl
P -0.3028(1) 0.3919(1) 0.16661(8) 1.00 0.0384(2) Uani P
F1 -0.4022(3) 0.4785(3) 0.1098(2) 1.00 0.0594(6) Uani F
F2 -0.2978(4) 0.3097(3) 0.0947(2) 1.00 0.0750(8) Uani F
F3 -0.4421(3) 0.3291(3) 0.1818(2) 1.00 0.0748(7) Uani F
F4 -0.2045(3) 0.3052(3) 0.2225(2) 1.00 0.0700(8) Uani F
F5 -0.3128(4) 0.4703(3) 0.2383(2) 1.00 0.0990(9) Uani F
F6 -0.1653(3) 0.4544(3) 0.1532(3) 1.00 0.1000(9) Uani F
N1 -0.0257(3) -0.2634(3) -0.0194(2) 1.00 0.0266(6) Uani N
N2 0.3201(3) -0.0682(3) 0.0646(2) 1.00 0.0229(6) Uani N
C1 0.0917(4) -0.3067(4) 0.1498(3) 1.00 0.0287(8) Uani C
C2 0.1994(4) -0.2653(3) 0.1133(2) 1.00 0.0258(7) Uani C
C3 0.3433(4) -0.2908(4) 0.1403(2) 1.00 0.0277(8) Uani C
C4 0.3814(4) -0.3592(4) 0.2066(3) 1.00 0.0315(8) Uani C
C5 0.2756(4) -0.4009(4) 0.2436(3) 1.00 0.0355(9) Uani C
C6 0.1321(5) -0.3749(4) 0.2152(3) 1.00 0.0367(9) Uani C
C7 -0.0643(4) -0.2785(4) 0.1168(3) 1.00 0.0325(7) Uani C
C8 -0.1052(4) -0.3065(4) 0.0302(3) 1.00 0.0328(8) Uani C
C9 -0.2203(4) -0.3772(4) 0.0005(3) 1.00 0.0393(9) Uani C
C10 -0.2515(4) -0.4026(4) -0.0787(3) 1.00 0.0456(9) Uani C
C11 -0.1686(5) -0.3563(4) -0.1294(3) 1.00 0.0405(9) Uani C
C12 -0.0554(4) -0.2865(4) -0.0969(3) 1.00 0.0323(8) Uani C
C13 0.4540(4) -0.2446(4) 0.0962(2) 1.00 0.0296(7) Uani C
C14 0.4486(4) -0.1185(4) 0.0925(2) 1.00 0.0255(7) Uani C
C15 0.5686(4) -0.0527(4) 0.1169(2) 1.00 0.0312(7) Uani C
C16 0.5589(4) 0.0631(4) 0.1156(2) 1.00 0.0332(7) Uani C
C17 0.4265(4) 0.1121(4) 0.0888(2) 1.00 0.0308(8) Uani C
C18 0.3093(4) 0.0449(4) 0.0635(2) 1.00 0.0285(7) Uani C
H1 0.4813 -0.3775 0.2268 1.00 0.0347 Uiso H
H2 0.3018 -0.4487 0.2897 1.00 0.0389 Uiso H
H3 0.0593 -0.4051 0.2417 1.00 0.0398 Uiso H
H4 -0.0792 -0.1988 0.1239 1.00 0.0358 Uiso H
H5 -0.1246 -0.3213 0.1453 1.00 0.0358 Uiso H
H6 -0.2782 -0.4084 0.0356 1.00 0.0432 Uiso H
H7 -0.3306 -0.4525 -0.0994 1.00 0.0503 Uiso H
H8 -0.1898 -0.3725 -0.1855 1.00 0.0447 Uiso H
H9 0.0035 -0.2538 -0.1309 1.00 0.0355 Uiso H
H10 0.4350 -0.2743 0.0428 1.00 0.0325 Uiso H
H11 0.5487 -0.2679 0.1231 1.00 0.0325 Uiso H
H12 0.6609 -0.0882 0.1353 1.00 0.0343 Uiso H
H13 0.6433 0.1091 0.1330 1.00 0.0365 Uiso H
H14 0.4166 0.1932 0.0879 1.00 0.0338 Uiso H
H15 0.2166 0.0794 0.0444 1.00 0.0313 Uiso H

loop_
_atom_type_symbol
_atom_type_oxidation_number
_atom_type_number_in_cell
_atom_type_scat_dispersion_real
_atom_type_scat_dispersion_imag
_atom_type_scat_source
Au 0 4 -2.6880 8.7980 'International Tables Vol IV Table 2.2A'
Cl 0 4 0.1320 0.1590 'International Tables Vol IV Table 2.2A'
P 0 4 0.0900 0.0950 'International Tables Vol IV Table 2.2A'
F 0 24 0.0140 0.0100 'International Tables Vol IV Table 2.2A'
N 0 8 0.0040 0.0030 'International Tables Vol IV Table 2.2A'
C 0 72 0.0020 0.0020 'International Tables Vol IV Table 2.2A'
H 0 60 0.0000 0.0000 'International Tables Vol IV Table 2.2A'

loop_
_geom_angle_atom_site_label_1
_geom_angle_atom_site_label_2
_geom_angle_atom_site_label_3
_geom_angle
_geom_angle_site_symmetry_1
_geom_angle_site_symmetry_2
_geom_angle_site_symmetry_3
_geom_angle_publ_flag
Cl Au N1 91.7(1) 1_555 1_555 1_555 yes
Cl Au N2 92.1(1) 1_555 1_555 1_555 yes
Cl Au C2 179.2(1) 1_555 1_555 1_555 yes
N1 Au N2 175.8(1) 1_555 1_555 1_555 yes
N1 Au C2 88.2(1) 1_555 1_555 1_555 yes
N2 Au C2 88.1(1) 1_555 1_555 1_555 yes
F1 P F2 91.3(2) 1_555 1_555 1_555 yes
F1 P F3 89.6(2) 1_555 1_555 1_555 yes
F1 P F4 179.5(2) 1_555 1_555 1_555 yes
F1 P F5 88.9(2) 1_555 1_555 1_555 yes
F1 P F6 90.8(2) 1_555 1_555 1_555 yes
F2 P F3 89.6(2) 1_555 1_555 1_555 yes
F2 P F4 88.3(2) 1_555 1_555 1_555 yes
F2 P F5 177.7(2) 1_555 1_555 1_555 yes
F2 P F6 91.3(2) 1_555 1_555 1_555 yes
F3 P F4 90.2(2) 1_555 1_555 1_555 yes
F3 P F5 88.1(2) 1_555 1_555 1_555 yes
F3 P F6 179.0(2) 1_555 1_555 1_555 yes
F4 P F5 91.5(2) 1_555 1_555 1_555 yes
F4 P F6 89.4(2) 1_555 1_555 1_555 yes
F5 P F6 91.0(2) 1_555 1_555 1_555 yes
Au N1 C8 121.2(3) 1_555 1_555 1_555 yes
Au N1 C12 117.5(3) 1_555 1_555 1_555 yes
C8 N1 C12 121.4(3) 1_555 1_555 1_555 yes
Au N2 C14 120.9(3) 1_555 1_555 1_555 yes
Au N2 C18 118.8(2) 1_555 1_555 1_555 yes
C14 N2 C18 120.3(3) 1_555 1_555 1_555 yes
C2 C1 C6 117.8(4) 1_555 1_555 1_555 yes
C2 C1 C7 120.2(4) 1_555 1_555 1_555 yes
C6 C1 C7 122.1(4) 1_555 1_555 1_555 yes
Au C2 C1 118.3(3) 1_555 1_555 1_555 yes
Au C2 C3 119.4(3) 1_555 1_555 1_555 yes
C1 C2 C3 122.3(4) 1_555 1_555 1_555 yes
C2 C3 C4 118.8(4) 1_555 1_555 1_555 yes
C2 C3 C13 119.1(4) 1_555 1_555 1_555 yes
C4 C3 C13 122.0(3) 1_555 1_555 1_555 yes
C3 C4 C5 119.5(4) 1_555 1_555 1_555 yes
C3 C4 H1 120.2 1_555 1_555 1_555 yes
C5 C4 H1 120.2 1_555 1_555 1_555 yes
C4 C5 C6 120.6(4) 1_555 1_555 1_555 yes
C4 C5 H2 119.7 1_555 1_555 1_555 yes
C6 C5 H2 119.7 1_555 1_555 1_555 yes
C1 C6 C5 121.0(4) 1_555 1_555 1_555 yes
C1 C6 H3 119.5 1_555 1_555 1_555 yes
C5 C6 H3 119.5 1_555 1_555 1_555 yes
C1 C7 C8 111.5(4) 1_555 1_555 1_555 yes
C1 C7 H4 109.0 1_555 1_555 1_555 yes
C1 C7 H5 109.0 1_555 1_555 1_555 yes
C8 C7 H4 109.0 1_555 1_555 1_555 yes
C8 C7 H5 109.0 1_555 1_555 1_555 yes
H4 C7 H5 109.5 1_555 1_555 1_555 yes
N1 C8 C7 118.6(3) 1_555 1_555 1_555 yes
N1 C8 C9 119.5(4) 1_555 1_555 1_555 yes
C7 C8 C9 121.9(4) 1_555 1_555 1_555 yes
C8 C9 C10 119.9(5) 1_555 1_555 1_555 yes
C8 C9 H6 120.0 1_555 1_555 1_555 yes
C10 C9 H6 120.0 1_555 1_555 1_555 yes
C9 C10 C11 119.8(4) 1_555 1_555 1_555 yes
C9 C10 H7 120.1 1_555 1_555 1_555 yes
C11 C10 H7 120.1 1_555 1_555 1_555 yes
C10 C11 C12 118.1(5) 1_555 1_555 1_555 yes
C10 C11 H8 121.0 1_555 1_555 1_555 yes
C12 C11 H8 121.0 1_555 1_555 1_555 yes
N1 C12 C11 121.4(4) 1_555 1_555 1_555 yes
N1 C12 H9 119.3 1_555 1_555 1_555 yes
C11 C12 H9 119.3 1_555 1_555 1_555 yes
C3 C13 C14 111.3(3) 1_555 1_555 1_555 yes
C3 C13 H10 109.0 1_555 1_555 1_555 yes
C3 C13 H11 109.0 1_555 1_555 1_555 yes
C14 C13 H10 109.0 1_555 1_555 1_555 yes
C14 C13 H11 109.0 1_555 1_555 1_555 yes
H10 C13 H11 109.5 1_555 1_555 1_555 yes
N2 C14 C13 118.4(3) 1_555 1_555 1_555 yes
N2 C14 C15 119.3(4) 1_555 1_555 1_555 yes
C13 C14 C15 122.4(3) 1_555 1_555 1_555 yes
C14 C15 C16 120.9(4) 1_555 1_555 1_555 yes
C14 C15 H12 119.6 1_555 1_555 1_555 yes
C16 C15 H12 119.6 1_555 1_555 1_555 yes
C15 C16 C17 118.7(4) 1_555 1_555 1_555 yes
C15 C16 H13 120.6 1_555 1_555 1_555 yes
C17 C16 H13 120.6 1_555 1_555 1_555 yes
C16 C17 C18 119.4(4) 1_555 1_555 1_555 yes
C16 C17 H14 120.3 1_555 1_555 1_555 yes
C18 C17 H14 120.3 1_555 1_555 1_555 yes
N2 C18 C17 121.5(3) 1_555 1_555 1_555 yes
N2 C18 H15 119.3 1_555 1_555 1_555 yes
C17 C18 H15 119.3 1_555 1_555 1_555 yes

loop_
_geom_bond_atom_site_label_1
_geom_bond_atom_site_label_2
_geom_bond_distance
_geom_bond_site_symmetry_1
_geom_bond_site_symmetry_2
_geom_bond_publ_flag
Au Cl 2.386(1) 1_555 1_555 yes
Au N1 2.027(3) 1_555 1_555 yes
Au N2 2.031(3) 1_555 1_555 yes
Au C2 2.014(4) 1_555 1_555 yes
P F1 1.598(3) 1_555 1_555 yes
P F2 1.589(4) 1_555 1_555 yes
P F3 1.588(4) 1_555 1_555 yes
P F4 1.586(3) 1_555 1_555 yes
P F5 1.568(4) 1_555 1_555 yes
P F6 1.561(3) 1_555 1_555 yes
N1 C8 1.350(6) 1_555 1_555 yes
N1 C12 1.340(6) 1_555 1_555 yes
N2 C14 1.362(4) 1_555 1_555 yes
N2 C18 1.349(5) 1_555 1_555 yes
C1 C2 1.394(6) 1_555 1_555 yes
C1 C6 1.382(6) 1_555 1_555 yes
C1 C7 1.519(5) 1_555 1_555 yes
C2 C3 1.391(5) 1_555 1_555 yes
C3 C4 1.394(6) 1_555 1_555 yes
C3 C13 1.518(6) 1_555 1_555 yes
C4 C5 1.386(7) 1_555 1_555 yes
C4 H1 0.970 1_555 1_555 yes
C5 C6 1.391(6) 1_555 1_555 yes
C5 H2 0.970 1_555 1_555 yes
C6 H3 0.970 1_555 1_555 yes
C7 C8 1.505(6) 1_555 1_555 yes
C7 H4 0.970 1_555 1_555 yes
C7 H5 0.970 1_555 1_555 yes
C8 C9 1.397(6) 1_555 1_555 yes
C9 C10 1.374(7) 1_555 1_555 yes
C9 H6 0.970 1_555 1_555 yes
C10 C11 1.400(8) 1_555 1_555 yes
C10 H7 0.970 1_555 1_555 yes
C11 C12 1.388(6) 1_555 1_555 yes
C11 H8 0.970 1_555 1_555 yes
C12 H9 0.970 1_555 1_555 yes
C13 C14 1.502(6) 1_555 1_555 yes
C13 H10 0.970 1_555 1_555 yes
C13 H11 0.970 1_555 1_555 yes
C14 C15 1.380(5) 1_555 1_555 yes
C15 C16 1.380(7) 1_555 1_555 yes
C15 H12 0.970 1_555 1_555 yes
C16 C17 1.383(5) 1_555 1_555 yes
C16 H13 0.970 1_555 1_555 yes
C17 C18 1.371(5) 1_555 1_555 yes
C17 H14 0.970 1_555 1_555 yes
C18 H15 0.970 1_555 1_555 yes
